data_7102451
loop_
_publ_author_name
'Panda, Snigdha'
'Singh, Harkesh B'
'Butcher, Ray J'

_publ_section_title
;
 Contrasting coordination behaviour of 22-membered chalcogenaaza (Se,
 Te) macrocylces towards Pd(II) and Pt(II): isolation and structural
 characterization of the first metallamacrocyle with a C-Pt-Se linkage.
;
_journal_issue 3
_journal_name_full 'Chemical communications (Cambridge, England)'
_journal_page_first 322
_journal_page_last 323
_journal_paper_doi 10.1039/b312358h
_journal_year 2004
_chemical_formula_sum 'C32 H36 F12 N4 P2 Pd Se2'
_chemical_formula_weight 1030.91
_chemical_name_systematic
;
?
;
_space_group_IT_number 2
_symmetry_cell_setting triclinic
_symmetry_space_group_name_Hall '-P 1'
_symmetry_space_group_name_H-M 'P -1'
_atom_sites_solution_hydrogens geom
_atom_sites_solution_primary direct
_atom_sites_solution_secondary difmap
_audit_creation_method SHELXL-97
_cell_angle_alpha 103.622(2)
_cell_angle_beta 117.296(2)
_cell_angle_gamma 103.042(3)
_cell_formula_units_Z 1
_cell_length_a 9.9501(14)
_cell_length_b 10.5010(15)
_cell_length_c 10.6403(16)
_cell_measurement_temperature 168(2)
_cell_volume 885.6(2)
_computing_cell_refinement 'Bruker SMART'
_computing_data_collection 'Bruker SMART'
_computing_data_reduction 'Bruker SHELXTL'
_computing_molecular_graphics 'Bruker SHELXTL'
_computing_publication_material 'Bruker SHELXTL'
_computing_structure_refinement 'SHELXL-97 (Sheldrick, 1997)'
_computing_structure_solution 'SHELXS-97 (Sheldrick, 1990)'
_diffrn_ambient_temperature 168(2)
_diffrn_measured_fraction_theta_full 0.917
_diffrn_measured_fraction_theta_max 0.917
_diffrn_measurement_device_type 'CCD area detector'
_diffrn_measurement_method 'phi and omega scans'
_diffrn_radiation_monochromator graphite
_diffrn_radiation_source 'fine-focus sealed tube'
_diffrn_radiation_type MoK\a
_diffrn_radiation_wavelength 0.71073
_diffrn_reflns_av_R_equivalents 0.0277
_diffrn_reflns_av_sigmaI/netI 0.0453
_diffrn_reflns_limit_h_max 8
_diffrn_reflns_limit_h_min -13
_diffrn_reflns_limit_k_max 13
_diffrn_reflns_limit_k_min -13
_diffrn_reflns_limit_l_max 14
_diffrn_reflns_limit_l_min -12
_diffrn_reflns_number 5787
_diffrn_reflns_theta_full 28.33
_diffrn_reflns_theta_max 28.33
_diffrn_reflns_theta_min 2.16
_exptl_absorpt_coefficient_mu 2.765
_exptl_absorpt_correction_T_max 0.8927
_exptl_absorpt_correction_T_min 0.6350
_exptl_absorpt_correction_type Sadabs
_exptl_crystal_colour 'very pale y'
_exptl_crystal_density_diffrn 1.933
_exptl_crystal_density_method 'not measured'
_exptl_crystal_description chunk
_exptl_crystal_F_000 508
_exptl_crystal_size_max 0.24
_exptl_crystal_size_mid 0.26
_exptl_crystal_size_min 0.35
_refine_diff_density_max 0.756
_refine_diff_density_min -0.489
_refine_diff_density_rms 0.095
_refine_ls_extinction_coef 0.0009(7)
_refine_ls_extinction_expression Fc^*^=kFc[1+0.001xFc^2^\l^3^/sin(2\q)]^-1/4^
_refine_ls_extinction_method SHELXL
_refine_ls_goodness_of_fit_ref 1.051
_refine_ls_hydrogen_treatment mixed
_refine_ls_matrix_type full
_refine_ls_number_parameters 260
_refine_ls_number_reflns 4045
_refine_ls_number_restraints 0
_refine_ls_restrained_S_all 1.051
_refine_ls_R_factor_all 0.0442
_refine_ls_R_factor_gt 0.0330
_refine_ls_shift/su_max 0.001
_refine_ls_shift/su_mean 0.000
_refine_ls_structure_factor_coef Fsqd
_refine_ls_weighting_details 'calc w=1/[\s^2^(Fo^2^)+(0.0315P)^2^+0.6220P] where P=(Fo^2^+2Fc^2^)/3'
_refine_ls_weighting_scheme calc
_refine_ls_wR_factor_gt 0.0760
_refine_ls_wR_factor_ref 0.0798
_reflns_number_gt 3317
_reflns_number_total 4045
_reflns_threshold_expression >2sigma(I)
_cod_data_source_file b312358h.txt
_cod_data_source_block compound_6
_cod_depositor_comments
;
The following automatic conversions were performed:
'_symmetry_cell_setting' value 'Triclinic' changed to 'triclinic'
according to '/home/saulius/struct/CIF-dictionaries/cif_core.dic'
dictionary named 'cif_core.dic' version 2.4.1 from 2010-06-29.

Automatic conversion script
Id: cif_fix_enum 1527 2010-12-29 10:47:43Z saulius 
;
_cod_original_sg_symbol_H-M P-1
_cod_database_code 7102451

loop_
_symmetry_equiv_pos_as_xyz
'x, y, z'
'-x, -y, -z'

loop_
_atom_site_label
_atom_site_type_symbol
_atom_site_fract_x
_atom_site_fract_y
_atom_site_fract_z
_atom_site_U_iso_or_equiv
_atom_site_adp_type
_atom_site_occupancy
_atom_site_symmetry_multiplicity
_atom_site_calc_flag
_atom_site_refinement_flags
Pd Pd 0.5000 0.5000 0.5000 0.01625(10) Uani 1 2 d S
Se Se 0.74026(4) 0.88294(4) 0.96277(4) 0.02432(11) Uani 1 1 d .
P P 0.81953(11) 0.56927(9) 1.20694(10) 0.0233(2) Uani 1 1 d .
F1 F 0.7639(4) 0.4033(3) 1.1621(3) 0.0682(9) Uani 1 1 d .
F2 F 0.6953(3) 0.5705(3) 1.2637(3) 0.0478(6) Uani 1 1 d .
F3 F 0.8754(3) 0.7357(2) 1.2567(3) 0.0556(7) Uani 1 1 d .
F4 F 0.9443(3) 0.5695(3) 1.1531(3) 0.0564(8) Uani 1 1 d .
F5 F 0.6828(3) 0.5466(3) 1.0394(3) 0.0457(6) Uani 1 1 d .
F6 F 0.9600(3) 0.5938(3) 1.3753(3) 0.0479(6) Uani 1 1 d .
N1A N 0.6399(3) 0.5253(3) 0.7264(3) 0.0215(6) Uani 1 1 d .
H1AA H 0.5921 0.5599 0.7767 0.016(9) Uiso 1 1 calc R
N1B N 0.4515(3) 0.6806(3) 0.5447(3) 0.0183(5) Uani 1 1 d .
H1BA H 0.5521 0.7564 0.5973 0.032(11) Uiso 1 1 calc R
C1A C 0.8121(4) 0.8674(3) 0.8211(4) 0.0200(7) Uani 1 1 d .
C2A C 0.8288(4) 0.9752(4) 0.7676(4) 0.0245(7) Uani 1 1 d .
H2AA H 0.8123 1.0575 0.8064 0.018(9) Uiso 1 1 calc R
C3A C 0.8692(4) 0.9633(4) 0.6588(4) 0.0292(8) Uani 1 1 d .
H3AA H 0.8780 1.0361 0.6208 0.042(12) Uiso 1 1 calc R
C4A C 0.8968(4) 0.8450(4) 0.6054(4) 0.0319(8) Uani 1 1 d .
H4AA H 0.9235 0.8359 0.5295 0.026(10) Uiso 1 1 calc R
C5A C 0.8857(4) 0.7394(4) 0.6617(4) 0.0279(8) Uani 1 1 d .
H5AA H 0.9090 0.6604 0.6268 0.040(12) Uiso 1 1 calc R
C6A C 0.8408(4) 0.7473(3) 0.7686(4) 0.0218(7) Uani 1 1 d .
C7A C 0.8173(4) 0.6240(3) 0.8162(4) 0.0246(7) Uani 1 1 d .
H7AA H 0.8822 0.5707 0.7999 0.028(10) Uiso 1 1 calc R
H7AB H 0.8587 0.6604 0.9272 0.023(9) Uiso 1 1 calc R
C8A C 0.6208(4) 0.3773(3) 0.7208(4) 0.0239(7) Uani 1 1 d .
H8AA H 0.7002 0.3814 0.8228 0.033(10) Uiso 1 1 calc R
H8AB H 0.5087 0.3240 0.6927 0.022(9) Uiso 1 1 calc R
C1B C 0.5693(4) 0.9474(3) 0.8586(4) 0.0216(7) Uani 1 1 d .
C2B C 0.5969(4) 1.0884(4) 0.9274(4) 0.0256(7) Uani 1 1 d .
H2BA H 0.6996 1.1503 1.0186 0.024(9) Uiso 1 1 calc R
C3B C 0.4755(4) 1.1392(4) 0.8638(4) 0.0264(8) Uani 1 1 d .
H3BA H 0.4950 1.2360 0.9108 0.023(9) Uiso 1 1 calc R
C4B C 0.3252(5) 1.0485(4) 0.7312(4) 0.0299(8) Uani 1 1 d .
H4BA H 0.2409 1.0826 0.6879 0.048(13) Uiso 1 1 calc R
C5B C 0.2982(4) 0.9074(4) 0.6616(4) 0.0270(8) Uani 1 1 d .
H5BA H 0.1956 0.8462 0.5699 0.039(11) Uiso 1 1 calc R
C6B C 0.4190(4) 0.8546(3) 0.7242(4) 0.0198(7) Uani 1 1 d .
C7B C 0.3847(4) 0.7007(3) 0.6461(4) 0.0206(7) Uani 1 1 d .
H7BA H 0.4342 0.6627 0.7253 0.031(10) Uiso 1 1 calc R
H7BB H 0.2647 0.6458 0.5833 0.021(9) Uiso 1 1 calc R
C8B C 0.3487(4) 0.6953(4) 0.3974(4) 0.0242(7) Uani 1 1 d .
H8BA H 0.3767 0.7972 0.4148 0.029(10) Uiso 1 1 calc R
H8BB H 0.2312 0.6519 0.3601 0.011(8) Uiso 1 1 calc R

loop_
_atom_site_aniso_label
_atom_site_aniso_U_11
_atom_site_aniso_U_22
_atom_site_aniso_U_33
_atom_site_aniso_U_23
_atom_site_aniso_U_13
_atom_site_aniso_U_12
Pd 0.01603(18) 0.01512(18) 0.01702(18) 0.00589(13) 0.00829(14) 0.00690(13)
Se 0.02326(19) 0.0308(2) 0.02083(19) 0.01028(15) 0.01205(15) 0.01301(15)
P 0.0231(4) 0.0202(4) 0.0227(4) 0.0058(3) 0.0103(4) 0.0090(4)
F1 0.097(2) 0.0221(13) 0.0626(19) 0.0070(12) 0.0344(17) 0.0161(14)
F2 0.0397(14) 0.0677(17) 0.0478(15) 0.0278(13) 0.0307(12) 0.0187(12)
F3 0.0742(19) 0.0236(13) 0.0699(19) 0.0171(12) 0.0422(16) 0.0143(12)
F4 0.0426(15) 0.105(2) 0.0460(15) 0.0347(15) 0.0315(13) 0.0461(15)
F5 0.0328(13) 0.0748(18) 0.0286(12) 0.0221(12) 0.0127(10) 0.0260(12)
F6 0.0381(14) 0.0652(17) 0.0272(12) 0.0184(12) 0.0081(10) 0.0194(12)
N1A 0.0236(14) 0.0214(14) 0.0210(14) 0.0090(11) 0.0118(12) 0.0110(12)
N1B 0.0171(13) 0.0167(13) 0.0207(14) 0.0063(11) 0.0099(11) 0.0080(11)
C1A 0.0153(15) 0.0223(16) 0.0179(15) 0.0059(13) 0.0077(13) 0.0051(13)
C2A 0.0215(17) 0.0218(17) 0.0230(17) 0.0062(14) 0.0090(14) 0.0059(14)
C3A 0.0233(18) 0.033(2) 0.0266(19) 0.0139(16) 0.0117(15) 0.0058(15)
C4A 0.0255(19) 0.040(2) 0.0275(19) 0.0099(17) 0.0167(16) 0.0069(16)
C5A 0.0223(17) 0.0266(18) 0.0263(18) 0.0021(15) 0.0115(15) 0.0077(14)
C6A 0.0150(15) 0.0211(16) 0.0189(16) 0.0030(13) 0.0055(13) 0.0035(13)
C7A 0.0209(17) 0.0211(17) 0.0254(18) 0.0072(14) 0.0075(14) 0.0108(14)
C8A 0.0295(19) 0.0214(17) 0.0230(17) 0.0118(14) 0.0140(15) 0.0105(14)
C1B 0.0229(17) 0.0263(17) 0.0240(17) 0.0120(14) 0.0160(14) 0.0136(14)
C2B 0.0260(18) 0.0248(17) 0.0250(18) 0.0070(14) 0.0160(15) 0.0064(14)
C3B 0.037(2) 0.0195(17) 0.0316(19) 0.0093(15) 0.0241(17) 0.0129(15)
C4B 0.036(2) 0.032(2) 0.033(2) 0.0169(16) 0.0207(17) 0.0232(17)
C5B 0.0258(18) 0.0280(18) 0.0252(18) 0.0080(15) 0.0117(15) 0.0140(15)
C6B 0.0207(16) 0.0206(16) 0.0236(16) 0.0090(13) 0.0148(14) 0.0102(13)
C7B 0.0165(15) 0.0206(16) 0.0252(17) 0.0076(13) 0.0121(14) 0.0075(13)
C8B 0.0262(18) 0.0198(16) 0.0235(17) 0.0086(13) 0.0104(14) 0.0104(14)

loop_
_atom_type_symbol
_atom_type_description
_atom_type_scat_dispersion_real
_atom_type_scat_dispersion_imag
_atom_type_scat_source
C C 0.0033 0.0016 'International Tables Vol C Tables 4.2.6.8 and 6.1.1.4'
H H 0.0000 0.0000 'International Tables Vol C Tables 4.2.6.8 and 6.1.1.4'
N N 0.0061 0.0033 'International Tables Vol C Tables 4.2.6.8 and 6.1.1.4'
F F 0.0171 0.0103 'International Tables Vol C Tables 4.2.6.8 and 6.1.1.4'
P P 0.1023 0.0942 'International Tables Vol C Tables 4.2.6.8 and 6.1.1.4'
Se Se -0.0929 2.2259 'International Tables Vol C Tables 4.2.6.8 and 6.1.1.4'
Pd Pd -0.9988 1.0072 'International Tables Vol C Tables 4.2.6.8 and 6.1.1.4'

loop_
_geom_angle_atom_site_label_1
_geom_angle_atom_site_label_2
_geom_angle_atom_site_label_3
_geom_angle
_geom_angle_site_symmetry_1
_geom_angle_site_symmetry_3
N1B Pd N1B 180.000(1) . 2_666
N1B Pd N1A 83.73(10) . 2_666
N1B Pd N1A 96.27(10) 2_666 2_666
N1B Pd N1A 96.27(10) . .
N1B Pd N1A 83.73(10) 2_666 .
N1A Pd N1A 180.000(1) 2_666 .
C1B Se C1A 96.78(14) . .
F3 P F1 178.19(17) . .
F3 P F5 90.04(15) . .
F1 P F5 91.25(15) . .
F3 P F4 90.40(16) . .
F1 P F4 90.88(17) . .
F5 P F4 89.43(13) . .
F3 P F6 89.40(15) . .
F1 P F6 89.32(15) . .
F5 P F6 178.87(15) . .
F4 P F6 89.59(14) . .
F3 P F2 89.16(15) . .
F1 P F2 89.54(16) . .
F5 P F2 91.22(13) . .
F4 P F2 179.22(17) . .
F6 P F2 89.76(14) . .
C7A N1A C8A 111.9(2) . .
C7A N1A Pd 116.7(2) . .
C8A N1A Pd 105.12(19) . .
C8B N1B C7B 111.9(2) . .
C8B N1B Pd 109.97(19) . .
C7B N1B Pd 117.22(19) . .
C2A C1A C6A 120.6(3) . .
C2A C1A Se 118.8(2) . .
C6A C1A Se 120.5(2) . .
C3A C2A C1A 120.4(3) . .
C2A C3A C4A 119.6(3) . .
C3A C4A C5A 120.3(3) . .
C4A C5A C6A 121.1(3) . .
C5A C6A C1A 117.9(3) . .
C5A C6A C7A 118.8(3) . .
C1A C6A C7A 123.2(3) . .
N1A C7A C6A 111.7(3) . .
C8B C8A N1A 108.1(3) 2_666 .
C2B C1B C6B 120.7(3) . .
C2B C1B Se 117.4(3) . .
C6B C1B Se 121.8(2) . .
C3B C2B C1B 120.3(3) . .
C2B C3B C4B 119.8(3) . .
C3B C4B C5B 119.8(3) . .
C4B C5B C6B 121.1(3) . .
C5B C6B C1B 118.3(3) . .
C5B C6B C7B 119.6(3) . .
C1B C6B C7B 122.1(3) . .
N1B C7B C6B 112.5(3) . .
N1B C8B C8A 109.4(3) . 2_666

loop_
_geom_bond_atom_site_label_1
_geom_bond_atom_site_label_2
_geom_bond_distance
_geom_bond_site_symmetry_2
Pd N1B 2.063(2) .
Pd N1B 2.063(2) 2_666
Pd N1A 2.066(3) 2_666
Pd N1A 2.066(3) .
Se C1B 1.929(3) .
Se C1A 1.933(3) .
P F3 1.581(2) .
P F1 1.582(3) .
P F5 1.586(2) .
P F4 1.587(3) .
P F6 1.598(2) .
P F2 1.606(2) .
N1A C7A 1.505(4) .
N1A C8A 1.505(4) .
N1B C8B 1.497(4) .
N1B C7B 1.505(4) .
C1A C2A 1.392(5) .
C1A C6A 1.400(4) .
C2A C3A 1.378(5) .
C3A C4A 1.381(5) .
C4A C5A 1.385(5) .
C5A C6A 1.393(5) .
C6A C7A 1.506(5) .
C8A C8B 1.503(5) 2_666
C1B C2B 1.388(5) .
C1B C6B 1.398(5) .
C2B C3B 1.383(5) .
C3B C4B 1.387(5) .
C4B C5B 1.391(5) .
C5B C6B 1.391(4) .
C6B C7B 1.509(4) .
C8B C8A 1.503(5) 2_666

loop_
_geom_hbond_atom_site_label_D
_geom_hbond_atom_site_label_H
_geom_hbond_atom_site_label_A
_geom_hbond_distance_DH
_geom_hbond_distance_HA
_geom_hbond_distance_DA
_geom_hbond_angle_DHA
N1A H1AA F5 0.93 2.56 3.102(4) 117.2

loop_
_geom_torsion_atom_site_label_1
_geom_torsion_atom_site_label_2
_geom_torsion_atom_site_label_3
_geom_torsion_atom_site_label_4
_geom_torsion
_geom_torsion_site_symmetry_1
_geom_torsion_site_symmetry_4
N1B Pd N1A C7A -82.5(2) . .
N1B Pd N1A C7A 97.5(2) 2_666 .
N1A Pd N1A C7A 120(100) 2_666 .
N1B Pd N1A C8A 152.9(2) . .
N1B Pd N1A C8A -27.1(2) 2_666 .
N1A Pd N1A C8A -4(100) 2_666 .
N1B Pd N1B C8B -77(100) 2_666 .
N1A Pd N1B C8B -0.6(2) 2_666 .
N1A Pd N1B C8B 179.4(2) . .
N1B Pd N1B C7B 52(100) 2_666 .
N1A Pd N1B C7B 128.7(2) 2_666 .
N1A Pd N1B C7B -51.3(2) . .
C1B Se C1A C2A 43.2(3) . .
C1B Se C1A C6A -134.4(3) . .
C6A C1A C2A C3A 1.9(5) . .
Se C1A C2A C3A -175.7(3) . .
C1A C2A C3A C4A -1.5(5) . .
C2A C3A C4A C5A -0.7(5) . .
C3A C4A C5A C6A 2.4(5) . .
C4A C5A C6A C1A -1.9(5) . .
C4A C5A C6A C7A 175.1(3) . .
C2A C1A C6A C5A -0.2(5) . .
Se C1A C6A C5A 177.4(2) . .
C2A C1A C6A C7A -177.1(3) . .
Se C1A C6A C7A 0.5(4) . .
C8A N1A C7A C6A 155.7(3) . .
Pd N1A C7A C6A 34.6(3) . .
C5A C6A C7A N1A -96.5(4) . .
C1A C6A C7A N1A 80.4(4) . .
C7A N1A C8A C8B -78.3(3) . 2_666
Pd N1A C8A C8B 49.2(3) . 2_666
C1A Se C1B C2B -108.0(3) . .
C1A Se C1B C6B 76.1(3) . .
C6B C1B C2B C3B 0.0(5) . .
Se C1B C2B C3B -176.0(3) . .
C1B C2B C3B C4B 0.4(5) . .
C2B C3B C4B C5B -0.9(6) . .
C3B C4B C5B C6B 1.0(6) . .
C4B C5B C6B C1B -0.5(5) . .
C4B C5B C6B C7B 179.6(3) . .
C2B C1B C6B C5B 0.0(5) . .
Se C1B C6B C5B 175.9(3) . .
C2B C1B C6B C7B 179.9(3) . .
Se C1B C6B C7B -4.2(4) . .
C8B N1B C7B C6B -75.6(3) . .
Pd N1B C7B C6B 156.1(2) . .
C5B C6B C7B N1B 97.7(4) . .
C1B C6B C7B N1B -82.2(4) . .
C7B N1B C8B C8A -158.8(3) . 2_666
Pd N1B C8B C8A -26.7(3) . 2_666
